data_7246799
loop_
_publ_author_name
'Sethi, Tapaswini'
'Bhattacharya, Debarati'
'Das, Dinabandhu'

_publ_section_title
;
 Tuning of thermal expansion properties of a mixed-ligand MOF by ligand
 variation
;
_journal_issue 23
_journal_name_full CrystEngComm
_journal_page_first 3356
_journal_page_last 3360
_journal_paper_doi 10.1039/D3CE00334E
_journal_volume 25
_journal_year 2023
_chemical_formula_moiety 'C18 H12 Co N2 O4'
_chemical_formula_sum 'C18 H12 Co N2 O4'
_chemical_formula_weight 379.23
_space_group_crystal_system monoclinic
_space_group_IT_number 15
_space_group_name_Hall '-C 2yc'
_space_group_name_H-M_alt 'C 1 2/c 1'
_atom_sites_solution_hydrogens geom
_audit_creation_method SHELXL-2018/3
_audit_update_record
;
2023-04-04 deposited with the CCDC.	2023-05-16 downloaded from the CCDC.
;
_cell_angle_alpha 90
_cell_angle_beta 105.457(4)
_cell_angle_gamma 90
_cell_formula_units_Z 8
_cell_length_a 20.676(3)
_cell_length_b 10.2639(13)
_cell_length_c 16.439(2)
_cell_measurement_reflns_used 9909
_cell_measurement_temperature 200(2)
_cell_measurement_theta_max 28.29
_cell_measurement_theta_min 2.44
_cell_volume 3362.4(8)
_computing_cell_refinement 'Bruker SAINT'
_computing_data_collection 'Bruker APEX3'
_computing_data_reduction 'Bruker SAINT'
_computing_molecular_graphics 'Xseed-2017 (Barbour, 2017)'
_computing_structure_refinement 'SHELXL-2018/3 (Sheldrick, 2018)'
_computing_structure_solution 'SHELXT 2018/2 (Sheldrick, 2018)'
_diffrn_ambient_temperature 200(2)
_diffrn_measured_fraction_theta_full 0.995
_diffrn_measured_fraction_theta_max 0.989
_diffrn_measurement_device_type 'Bruker APEX-III Photon-II detector'
_diffrn_measurement_method 'phi and omega scan'
_diffrn_radiation_type MoK\a
_diffrn_radiation_wavelength 0.71073
_diffrn_reflns_av_R_equivalents 0.0325
_diffrn_reflns_av_unetI/netI 0.0169
_diffrn_reflns_Laue_measured_fraction_full 0.995
_diffrn_reflns_Laue_measured_fraction_max 0.989
_diffrn_reflns_limit_h_max 27
_diffrn_reflns_limit_h_min -27
_diffrn_reflns_limit_k_max 13
_diffrn_reflns_limit_k_min -13
_diffrn_reflns_limit_l_max 21
_diffrn_reflns_limit_l_min -21
_diffrn_reflns_number 42334
_diffrn_reflns_point_group_measured_fraction_full 0.995
_diffrn_reflns_point_group_measured_fraction_max 0.989
_diffrn_reflns_theta_full 25.000
_diffrn_reflns_theta_max 28.421
_diffrn_reflns_theta_min 2.232
_diffrn_source microfocus
_exptl_absorpt_coefficient_mu 1.045
_exptl_absorpt_correction_T_max 0.7457
_exptl_absorpt_correction_T_min 0.6852
_exptl_absorpt_correction_type multi-scan
_exptl_absorpt_process_details SADABS
_exptl_crystal_colour Pink
_exptl_crystal_density_diffrn 1.498
_exptl_crystal_density_meas ?
_exptl_crystal_description needle
_exptl_crystal_F_000 1544
_exptl_crystal_size_max 0.538
_exptl_crystal_size_mid 0.127
_exptl_crystal_size_min 0.042
_refine_diff_density_max 0.486
_refine_diff_density_min -0.271
_refine_diff_density_rms 0.057
_refine_ls_extinction_method none
_refine_ls_goodness_of_fit_ref 1.074
_refine_ls_hydrogen_treatment constr
_refine_ls_matrix_type full
_refine_ls_number_parameters 228
_refine_ls_number_reflns 4186
_refine_ls_number_restraints 0
_refine_ls_restrained_S_all 1.074
_refine_ls_R_factor_all 0.0365
_refine_ls_R_factor_gt 0.0293
_refine_ls_shift/su_max 0.003
_refine_ls_shift/su_mean 0.000
_refine_ls_structure_factor_coef Fsqd
_refine_ls_weighting_details 'w=1/[\s^2^(Fo^2^)+(0.0371P)^2^+4.3758P] where P=(Fo^2^+2Fc^2^)/3'
_refine_ls_weighting_scheme calc
_refine_ls_wR_factor_gt 0.0769
_refine_ls_wR_factor_ref 0.0831
_reflns_Friedel_coverage 0.000
_reflns_number_gt 3593
_reflns_number_total 4186
_reflns_threshold_expression 'I > 2\s(I)'
_cod_data_source_file d3ce00334e2.cif
_cod_data_source_block 200K
_cod_depositor_comments
;
The following automatic conversions were performed:

data item '_exptl_crystal_density_meas' value 'not measured' was
changed to '?' -- the value is perceived as not measured.

Automatic conversion script
Id: cif_fix_values 8170 2020-07-09 18:12:32Z antanas 

 Adding full bibliography for 7246797--7246804.cif.
;
_cod_original_cell_volume 3362.5(7)
_cod_original_sg_symbol_H-M 'C 2/c'
_cod_database_code 7246799
_shelx_shelxl_version_number 2018/3
_shelx_space_group_comment
;
The symmetry employed for this shelxl refinement is uniquely defined
by the following loop, which should always be used as a source of
symmetry information in preference to the above space-group names.
They are only intended as comments.
;
_shelx_estimated_absorpt_t_min 0.853
_shelx_estimated_absorpt_t_max 0.957

loop_
_space_group_symop_operation_xyz
'x, y, z'
'-x, y, -z+1/2'
'x+1/2, y+1/2, z'
'-x+1/2, y+1/2, -z+1/2'
'-x, -y, -z'
'x, -y, z-1/2'
'-x+1/2, -y+1/2, -z'
'x+1/2, -y+1/2, z-1/2'

loop_
_atom_site_label
_atom_site_type_symbol
_atom_site_fract_x
_atom_site_fract_y
_atom_site_fract_z
_atom_site_U_iso_or_equiv
_atom_site_adp_type
_atom_site_occupancy
_atom_site_site_symmetry_order
_atom_site_calc_flag
_atom_site_refinement_flags_posn
_atom_site_refinement_flags_adp
_atom_site_refinement_flags_occupancy
_atom_site_disorder_assembly
_atom_site_disorder_group
Co1 Co 0.57762(2) 0.75785(2) 0.69231(2) 0.01418(8) Uani 1 1 d . . . . .
O2 O 0.44764(5) -0.07856(10) 0.75699(7) 0.0216(2) Uani 1 1 d . . . . .
O1 O 0.55176(6) 0.59370(10) 0.74104(7) 0.0238(2) Uani 1 1 d . . . . .
O3 O 0.62486(6) 0.64914(11) 0.60814(7) 0.0249(2) Uani 1 1 d . . . . .
O4 O 0.63597(6) 0.86086(11) 0.62173(8) 0.0262(3) Uani 1 1 d . . . . .
N1 N 0.48928(7) 0.75916(12) 0.58897(9) 0.0207(3) Uani 1 1 d . . . . .
N2 N 0.17129(7) 0.74629(12) 0.28900(9) 0.0215(3) Uani 1 1 d . . . . .
C6 C 0.500000 -0.02344(19) 0.750000 0.0170(4) Uani 1 2 d S T P . .
C7 C 0.65043(8) 0.75420(15) 0.59340(10) 0.0218(3) Uani 1 1 d . . . . .
C1 C 0.500000 0.5387(2) 0.750000 0.0187(4) Uani 1 2 d S T P . .
C11 C 0.36775(8) 0.75273(14) 0.46237(11) 0.0223(3) Uani 1 1 d . . . . .
C16 C 0.30055(8) 0.74935(14) 0.40035(11) 0.0237(3) Uani 1 1 d . . . . .
C12 C 0.40332(8) 0.63941(16) 0.49075(11) 0.0266(3) Uani 1 1 d . . . . .
H12 H 0.386804 0.557401 0.467409 0.032 Uiso 1 1 calc R U . . .
C14 C 0.45677(8) 0.86863(16) 0.55815(10) 0.0252(3) Uani 1 1 d . . . . .
H14 H 0.476077 0.949612 0.579959 0.030 Uiso 1 1 calc R U . . .
C5 C 0.500000 0.1223(2) 0.750000 0.0190(4) Uani 1 2 d S T P . .
C2 C 0.500000 0.3928(2) 0.750000 0.0196(4) Uani 1 2 d S T P . .
C19 C 0.27465(9) 0.85714(17) 0.35195(12) 0.0335(4) Uani 1 1 d . . . . .
H19 H 0.300669 0.934255 0.355516 0.040 Uiso 1 1 calc R U . . .
C8 C 0.70141(9) 0.75242(15) 0.54393(11) 0.0246(3) Uani 1 1 d . . . . .
C13 C 0.46308(8) 0.64719(16) 0.55339(11) 0.0250(3) Uani 1 1 d . . . . .
H13 H 0.486769 0.568747 0.572107 0.030 Uiso 1 1 calc R U . . .
C15 C 0.39639(8) 0.87008(16) 0.49603(11) 0.0268(3) Uani 1 1 d . . . . .
H15 H 0.374837 0.950324 0.476700 0.032 Uiso 1 1 calc R U . . .
C20 C 0.21034(9) 0.85156(17) 0.29816(12) 0.0339(4) Uani 1 1 d . . . . .
H20 H 0.193198 0.926940 0.266102 0.041 Uiso 1 1 calc R U . . .
C9 C 0.69067(10) 0.6819(2) 0.47006(13) 0.0391(5) Uani 1 1 d . . . . .
H9 H 0.649985 0.635048 0.449354 0.047 Uiso 1 1 calc R U . . .
C4 C 0.44895(8) 0.19014(16) 0.77154(12) 0.0283(4) Uani 1 1 d . . . . .
H4 H 0.413897 0.143908 0.786253 0.034 Uiso 1 1 calc R U . . .
C3 C 0.44893(9) 0.32505(16) 0.77168(12) 0.0290(4) Uani 1 1 d . . . . .
H3 H 0.413956 0.371246 0.786606 0.035 Uiso 1 1 calc R U . . .
C17 C 0.26059(9) 0.63911(18) 0.38951(14) 0.0412(5) Uani 1 1 d . . . . .
H17 H 0.276633 0.561848 0.420075 0.049 Uiso 1 1 calc R U . . .
C18 C 0.19692(9) 0.64190(18) 0.33375(13) 0.0369(5) Uani 1 1 d . . . . .
H18 H 0.170356 0.565141 0.327324 0.044 Uiso 1 1 calc R U . . .
C10 C 0.73920(10) 0.6796(2) 0.42617(13) 0.0404(5) Uani 1 1 d . . . . .
H10 H 0.731719 0.631079 0.375286 0.048 Uiso 1 1 calc R U . . .

loop_
_atom_site_aniso_label
_atom_site_aniso_U_11
_atom_site_aniso_U_22
_atom_site_aniso_U_33
_atom_site_aniso_U_23
_atom_site_aniso_U_13
_atom_site_aniso_U_12
Co1 0.01143(11) 0.01200(11) 0.01819(12) -0.00009(7) 0.00235(8) -0.00047(7)
O2 0.0178(5) 0.0147(5) 0.0308(6) 0.0034(4) 0.0041(4) -0.0019(4)
O1 0.0231(6) 0.0142(5) 0.0348(6) 0.0036(4) 0.0090(5) -0.0017(4)
O3 0.0255(6) 0.0207(5) 0.0317(6) -0.0020(5) 0.0132(5) -0.0032(4)
O4 0.0285(6) 0.0208(6) 0.0341(6) 0.0013(5) 0.0165(5) 0.0004(5)
N1 0.0169(6) 0.0201(7) 0.0217(6) -0.0008(5) -0.0006(5) 0.0004(5)
N2 0.0163(6) 0.0188(6) 0.0254(7) -0.0009(5) -0.0015(5) -0.0006(5)
C6 0.0173(9) 0.0134(9) 0.0188(9) 0.000 0.0021(8) 0.000
C7 0.0193(7) 0.0247(8) 0.0223(7) 0.0008(6) 0.0069(6) 0.0006(6)
C1 0.0213(10) 0.0143(9) 0.0200(10) 0.000 0.0044(8) 0.000
C11 0.0182(7) 0.0213(8) 0.0230(8) 0.0007(6) -0.0023(6) -0.0015(5)
C16 0.0189(7) 0.0214(8) 0.0252(8) -0.0001(6) -0.0037(6) -0.0009(6)
C12 0.0235(8) 0.0207(8) 0.0296(8) -0.0036(6) -0.0034(7) -0.0001(6)
C14 0.0236(8) 0.0191(7) 0.0268(8) 0.0008(6) -0.0037(6) -0.0034(6)
C5 0.0183(10) 0.0133(9) 0.0267(10) 0.000 0.0081(8) 0.000
C2 0.0217(10) 0.0116(9) 0.0274(11) 0.000 0.0100(8) 0.000
C19 0.0254(9) 0.0223(8) 0.0430(10) 0.0048(7) -0.0083(7) -0.0060(7)
C8 0.0237(8) 0.0244(8) 0.0286(8) -0.0004(6) 0.0123(7) -0.0008(6)
C13 0.0209(8) 0.0203(7) 0.0289(8) -0.0033(6) -0.0022(6) 0.0025(6)
C15 0.0247(8) 0.0198(7) 0.0288(8) 0.0022(6) -0.0055(6) -0.0005(6)
C20 0.0276(9) 0.0212(8) 0.0419(10) 0.0062(7) -0.0100(7) -0.0034(7)
C9 0.0302(9) 0.0486(12) 0.0431(11) -0.0157(9) 0.0178(8) -0.0154(9)
C4 0.0252(8) 0.0153(7) 0.0522(11) 0.0011(7) 0.0238(8) -0.0005(6)
C3 0.0264(8) 0.0166(8) 0.0523(11) -0.0010(7) 0.0251(8) 0.0018(6)
C17 0.0288(9) 0.0252(9) 0.0531(12) 0.0135(8) -0.0181(8) -0.0061(7)
C18 0.0258(9) 0.0251(9) 0.0476(11) 0.0095(8) -0.0113(8) -0.0074(7)
C10 0.0382(11) 0.0497(12) 0.0390(10) -0.0175(9) 0.0201(9) -0.0137(9)

loop_
_atom_type_symbol
_atom_type_description
_atom_type_scat_dispersion_real
_atom_type_scat_dispersion_imag
_atom_type_scat_source
C C 0.0033 0.0016 'International Tables Vol C Tables 4.2.6.8 and 6.1.1.4'
H H 0.0000 0.0000 'International Tables Vol C Tables 4.2.6.8 and 6.1.1.4'
N N 0.0061 0.0033 'International Tables Vol C Tables 4.2.6.8 and 6.1.1.4'
O O 0.0106 0.0060 'International Tables Vol C Tables 4.2.6.8 and 6.1.1.4'
Co Co 0.3494 0.9721 'International Tables Vol C Tables 4.2.6.8 and 6.1.1.4'

loop_
_geom_angle_atom_site_label_1
_geom_angle_atom_site_label_2
_geom_angle_atom_site_label_3
_geom_angle
_geom_angle_site_symmetry_1
_geom_angle_site_symmetry_3
_geom_angle_publ_flag
O1 Co1 O2 114.35(5) . 2_666 ?
O1 Co1 N1 93.48(5) . . ?
O2 Co1 N1 93.61(5) 2_666 . ?
O1 Co1 N2 88.37(5) . 8_566 ?
O2 Co1 N2 89.56(5) 2_666 8_566 ?
N1 Co1 N2 175.29(5) . 8_566 ?
O1 Co1 O4 151.08(5) . . ?
O2 Co1 O4 93.33(5) 2_666 . ?
N1 Co1 O4 92.94(5) . . ?
N2 Co1 O4 83.40(5) 8_566 . ?
O1 Co1 O3 92.04(4) . . ?
O2 Co1 O3 153.56(5) 2_666 . ?
N1 Co1 O3 86.09(5) . . ?
N2 Co1 O3 89.52(5) 8_566 . ?
O4 Co1 O3 60.33(5) . . ?
O1 Co1 C7 121.41(5) . . ?
O2 Co1 C7 123.59(5) 2_666 . ?
N1 Co1 C7 91.05(6) . . ?
N2 Co1 C7 84.29(6) 8_566 . ?
O4 Co1 C7 30.27(5) . . ?
O3 Co1 C7 30.14(4) . . ?
C6 O2 Co1 138.00(10) . 2_646 ?
C1 O1 Co1 139.02(11) . . ?
C7 O3 Co1 88.05(9) . . ?
C7 O4 Co1 89.70(10) . . ?
C13 N1 C14 116.89(14) . . ?
C13 N1 Co1 120.20(10) . . ?
C14 N1 Co1 122.89(10) . . ?
C18 N2 C20 116.82(15) . . ?
C18 N2 Co1 122.73(11) . 8_465 ?
C20 N2 Co1 119.86(11) . 8_465 ?
O2 C6 O2 126.35(19) . 2_656 ?
O2 C6 C5 116.82(10) . . ?
O2 C6 C5 116.83(10) 2_656 . ?
O3 C7 O4 121.60(15) . . ?
O3 C7 C8 119.36(14) . . ?
O4 C7 C8 118.99(14) . . ?
O3 C7 Co1 61.81(8) . . ?
O4 C7 Co1 60.04(8) . . ?
C8 C7 Co1 172.71(13) . . ?
O1 C1 O1 126.5(2) 2_656 . ?
O1 C1 C2 116.76(10) 2_656 . ?
O1 C1 C2 116.76(10) . . ?
C12 C11 C15 117.43(15) . . ?
C12 C11 C16 121.64(14) . . ?
C15 C11 C16 120.90(14) . . ?
C17 C16 C19 116.94(15) . . ?
C17 C16 C11 121.55(14) . . ?
C19 C16 C11 121.49(14) . . ?
C13 C12 C11 119.31(15) . . ?
N1 C14 C15 123.43(15) . . ?
C4 C5 C4 119.7(2) . 2_656 ?
C4 C5 C6 120.13(10) . . ?
C4 C5 C6 120.13(10) 2_656 . ?
C3 C2 C3 119.9(2) . 2_656 ?
C3 C2 C1 120.05(10) . . ?
C3 C2 C1 120.05(10) 2_656 . ?
C16 C19 C20 119.42(16) . . ?
C9 C8 C10 119.77(16) . 7_666 ?
C9 C8 C7 120.96(16) . . ?
C10 C8 C7 119.26(16) 7_666 . ?
N1 C13 C12 123.53(15) . . ?
C14 C15 C11 119.23(15) . . ?
N2 C20 C19 123.64(16) . . ?
C8 C9 C10 119.95(17) . . ?
C3 C4 C5 120.20(15) . . ?
C4 C3 C2 119.98(15) . . ?
C16 C17 C18 119.74(16) . . ?
N2 C18 C17 123.38(16) . . ?
C9 C10 C8 120.28(18) . 7_666 ?

loop_
_geom_bond_atom_site_label_1
_geom_bond_atom_site_label_2
_geom_bond_distance
_geom_bond_site_symmetry_2
_geom_bond_publ_flag
Co1 O1 1.9986(11) . ?
Co1 O2 2.0047(11) 2_666 ?
Co1 N1 2.1375(14) . ?
Co1 N2 2.1535(14) 8_566 ?
Co1 O4 2.1599(12) . ?
Co1 O3 2.1986(11) . ?
Co1 C7 2.4931(17) . ?
O2 C6 1.2536(14) . ?
O1 C1 1.2528(14) . ?
O3 C7 1.2526(19) . ?
O4 C7 1.2566(19) . ?
N1 C13 1.337(2) . ?
N1 C14 1.338(2) . ?
N2 C18 1.328(2) . ?
N2 C20 1.333(2) . ?
C6 C5 1.496(3) . ?
C7 C8 1.493(2) . ?
C1 C2 1.498(3) . ?
C11 C12 1.389(2) . ?
C11 C15 1.390(2) . ?
C11 C16 1.489(2) . ?
C16 C17 1.384(2) . ?
C16 C19 1.384(2) . ?
C12 C13 1.384(2) . ?
C14 C15 1.386(2) . ?
C5 C4 1.3868(19) . ?
C5 C4 1.3868(19) 2_656 ?
C2 C3 1.3876(19) . ?
C2 C3 1.3876(19) 2_656 ?
C19 C20 1.388(2) . ?
C8 C9 1.380(3) . ?
C8 C10 1.384(3) 7_666 ?
C9 C10 1.383(3) . ?
C4 C3 1.385(2) . ?
C17 C18 1.390(2) . ?
